data_2104043
loop_
_publ_author_name
'Redhammer, G\"unther J.'
'Ohashi, Haruo'
'Roth, Georg'

_publ_section_title
;
 Single-crystal structure refinement of NaTiSi~2~O~6~ clinopyroxene at
 low temperatures (298<<i>T</i><100K)
;
_journal_issue 6
_journal_name_full 'Acta Crystallographica Section B'
_journal_page_first 730
_journal_page_last 746
_journal_paper_doi 10.1107/S0108768103022018
_journal_volume 59
_journal_year 2003
_chemical_formula_moiety 'O6 Na1 Si2 Ti1'
_chemical_formula_sum 'Na O6 Si2 Ti'
_chemical_formula_weight 223.07
_space_group_IT_number 2
_symmetry_cell_setting triclinic
_symmetry_space_group_name_Hall '-P 1'
_symmetry_space_group_name_H-M 'P -1'
_audit_creation_method 'WinGX routine CIF_UPDATE'
_cell_angle_alpha 84.63(3)
_cell_angle_beta 77.72(2)
_cell_angle_gamma 77.75(2)
_cell_formula_units_Z 2
_cell_length_a 5.2976(16)
_cell_length_b 6.523(2)
_cell_length_c 6.607(2)
_cell_measurement_reflns_used 2033
_cell_measurement_temperature 130.0(10)
_cell_measurement_theta_max 32.28
_cell_measurement_theta_min 2.1
_cell_volume 217.73(12)
_computing_cell_refinement 'STOE X-AREA'
_computing_data_collection 'STOE X-AREA'
_computing_data_reduction 'STOE X-AREA'
_computing_structure_refinement 'shelxl-97 (sheldrick, 1997b)'
_computing_structure_solution 'SHELXS-97 (Sheldrick, 1997a)'
_diffrn_measured_fraction_theta_full 0.921
_diffrn_measured_fraction_theta_max 0.921
_diffrn_measurement_device '2-circle goniometer'
_diffrn_measurement_device_type 'STOE IPDS 2'
_diffrn_measurement_method 'rotation method'
_diffrn_radiation_type mok\a
_diffrn_radiation_wavelength 0.71073
_diffrn_reflns_av_R_equivalents 0.0317
_diffrn_reflns_limit_h_max 6
_diffrn_reflns_limit_h_min -6
_diffrn_reflns_limit_k_max 7
_diffrn_reflns_limit_k_min -7
_diffrn_reflns_limit_l_max 7
_diffrn_reflns_limit_l_min -7
_diffrn_reflns_number 1278
_diffrn_reflns_theta_full 24.7
_diffrn_reflns_theta_max 24.7
_diffrn_reflns_theta_min 4.02
_exptl_absorpt_coefficient_mu 2.564
_exptl_absorpt_correction_type none
_exptl_crystal_colour blue
_exptl_crystal_density_diffrn 3.402
_exptl_crystal_density_method 'not measured'
_exptl_crystal_description prismatic
_exptl_crystal_F_000 218
_exptl_crystal_size_max 0.17
_exptl_crystal_size_mid 0.10
_exptl_crystal_size_min 0.08
_refine_diff_density_max 0.329
_refine_diff_density_min -0.472
_refine_ls_extinction_method none
_refine_ls_goodness_of_fit_ref 1.123
_refine_ls_matrix_type full
_refine_ls_number_parameters 48
_refine_ls_number_reflns 687
_refine_ls_number_restraints 8
_refine_ls_restrained_S_all 1.127
_refine_ls_R_factor_gt 0.0263
_refine_ls_shift/su_max 0
_refine_ls_structure_factor_coef Fsqd
_refine_ls_weighting_details 'calc w=1/[\s^2^(Fo^2^)+(0.0153P)^2^+0.3749P] where P=(Fo^2^+2Fc^2^)/3'
_refine_ls_weighting_scheme calc
_refine_ls_wR_factor_ref 0.0534
_reflns_number_gt 588
_reflns_number_total 687
_reflns_threshold_expression >2sigma(I)
_cod_data_source_file ws5001.cif
_cod_data_source_block 130
_cod_original_cell_volume 217.74(11)
_cod_original_sg_symbol_H-M P-1
_cod_original_formula_sum 'Na1 O6 Si2 Ti1'
_cod_database_code 2104043
_cod_database_fobs_code 2104043

loop_
_symmetry_equiv_pos_as_xyz
'x, y, z'
'-x, -y, -z'

loop_
_atom_site_label
_atom_site_fract_x
_atom_site_fract_y
_atom_site_fract_z
_atom_site_U_iso_or_equiv
_atom_site_adp_type
_atom_site_calc_flag
_atom_site_refinement_flags
_atom_site_occupancy
_atom_site_type_symbol
Na1 0.7583(7) 0.8037(5) 0.6996(5) 0.0063(4) Uani d . 1 Na
Ti1 0.2578(3) 0.5976(2) 0.9047(2) 0.00089(17) Uiso d . 1 Ti
Si1 0.7419(3) 0.3008(3) 0.6144(3) 0.0010(4) Uiso d D 1 Si
Si2 1.2410(3) 0.1223(3) 0.7949(3) 0.0011(4) Uiso d D 1 Si
O1 0.8057(8) 0.3937(8) 0.3817(8) 0.0035(10) Uiso d D 1 O
O2 0.6458(8) 0.4654(7) 0.7987(7) 0.0023(9) Uiso d D 1 O
O3 0.5175(8) 0.1550(8) 0.6402(8) 0.0025(9) Uiso d D 1 O
O4 1.0133(8) 0.1400(8) 0.6576(8) 0.0021(9) Uiso d D 1 O
O5 1.1478(8) 0.3062(7) 0.9597(8) 0.0027(9) Uiso d D 1 O
O6 1.3029(8) -0.1120(7) 0.8928(8) 0.0023(10) Uiso d D 1 O

loop_
_atom_site_aniso_label
_atom_site_aniso_U_11
_atom_site_aniso_U_22
_atom_site_aniso_U_33
_atom_site_aniso_U_12
_atom_site_aniso_U_13
_atom_site_aniso_U_23
Na1 0.0043(7) 0.0028(16) 0.0101(18) 0.0020(9) -0.0007(10) 0.0004(6)

loop_
_atom_type_symbol
_atom_type_description
_atom_type_scat_dispersion_real
_atom_type_scat_dispersion_imag
_atom_type_scat_source
Na Na 0.0362 0.0249 'International Tables Vol C Tables 4.2.6.8 and 6.1.1.4'
Ti Ti 0.2776 0.4457 'International Tables Vol C Tables 4.2.6.8 and 6.1.1.4'
Si Si 0.0817 0.0704 'International Tables Vol C Tables 4.2.6.8 and 6.1.1.4'
O O 0.0106 0.006 'International Tables Vol C Tables 4.2.6.8 and 6.1.1.4'

loop_
_geom_angle_atom_site_label_1
_geom_angle_atom_site_label_2
_geom_angle_atom_site_label_3
_geom_angle_site_symmetry_1
_geom_angle_site_symmetry_3
_geom_angle
O1 Na1 O2 2_766 . 83.78(18)
O1 Na1 O3 2_766 1_565 139.12(17)
O2 Na1 O3 . 1_565 135.66(19)
O1 Na1 O5 2_766 2_767 78.03(17)
O2 Na1 O5 . 2_767 71.01(9)
O3 Na1 O5 1_565 2_767 119.4(2)
O1 Na1 O4 2_766 2_766 65.48(17)
O2 Na1 O4 . 2_766 117.5(2)
O3 Na1 O4 1_565 2_766 82.87(9)
O5 Na1 O4 2_767 2_766 140.34(19)
O1 Na1 O6 2_766 1_465 156.14(10)
O2 Na1 O6 . 1_465 76.32(17)
O3 Na1 O6 1_565 1_465 63.71(17)
O5 Na1 O6 2_767 1_465 83.09(18)
O4 Na1 O6 2_766 1_465 136.02(17)
O1 Na1 O4 2_766 1_565 83.16(17)
O2 Na1 O4 . 1_565 161.49(17)
O3 Na1 O4 1_565 1_565 60.53(16)
O5 Na1 O4 2_767 1_565 93.4(2)
O4 Na1 O4 2_766 1_565 68.2(2)
O6 Na1 O4 1_465 1_565 112.6(2)
O1 Na1 O3 2_766 2_666 112.8(2)
O2 Na1 O3 . 2_666 89.84(18)
O3 Na1 O3 1_565 2_666 66.2(2)
O5 Na1 O3 2_767 2_666 157.28(17)
O4 Na1 O3 2_766 2_666 59.36(16)
O6 Na1 O3 1_465 2_666 80.49(17)
O4 Na1 O3 1_565 2_666 107.32(8)
O1 Na1 Si1 2_766 2_766 32.00(12)
O2 Na1 Si1 . 2_766 102.59(18)
O3 Na1 Si1 1_565 2_766 112.22(13)
O5 Na1 Si1 2_767 2_766 108.50(15)
O4 Na1 Si1 2_766 2_766 33.51(11)
O6 Na1 Si1 1_465 2_766 167.51(19)
O4 Na1 Si1 1_565 2_766 72.21(14)
O3 Na1 Si1 2_666 2_766 87.08(15)
O1 Na1 Si2 2_766 1_465 170.33(17)
O2 Na1 Si2 . 1_465 105.69(15)
O3 Na1 Si2 1_565 1_465 32.32(11)
O5 Na1 Si2 2_767 1_465 102.91(18)
O4 Na1 Si2 2_766 1_465 110.53(13)
O6 Na1 Si2 1_465 1_465 31.41(11)
O4 Na1 Si2 1_565 1_465 87.17(14)
O3 Na1 Si2 2_666 1_465 69.85(13)
Si1 Na1 Si2 2_766 1_465 143.05(6)
O1 Na1 Ti1 2_766 . 123.30(15)
O2 Na1 Ti1 . . 39.66(12)
O3 Na1 Ti1 1_565 . 97.12(14)
O5 Na1 Ti1 2_767 . 79.20(11)
O4 Na1 Ti1 2_766 . 133.71(18)
O6 Na1 Ti1 1_465 . 37.34(12)
O4 Na1 Ti1 1_565 . 149.4(2)
O3 Na1 Ti1 2_666 . 78.22(12)
Si1 Na1 Ti1 2_766 . 138.36(16)
Si2 Na1 Ti1 1_465 . 66.07(8)
O1 Na1 Ti1 2_766 1_655 38.00(13)
O2 Na1 Ti1 . 1_655 82.24(11)
O3 Na1 Ti1 1_565 1_655 136.04(18)
O5 Na1 Ti1 2_767 1_655 41.48(11)
O4 Na1 Ti1 2_766 1_655 99.26(15)
O6 Na1 Ti1 1_465 1_655 124.54(16)
O4 Na1 Ti1 1_565 1_655 79.38(12)
O3 Na1 Ti1 2_666 1_655 150.3(2)
Si1 Na1 Ti1 2_766 1_655 67.06(9)
Si2 Na1 Ti1 1_465 1_655 139.85(16)
Ti1 Na1 Ti1 . 1_655 111.10(5)
O6 Ti1 O1 1_465 2_666 95.68(10)
O6 Ti1 O2 1_465 . 97.08(19)
O1 Ti1 O2 2_666 . 89.41(19)
O6 Ti1 O5 1_465 1_455 169.3(2)
O1 Ti1 O5 2_666 1_455 88.9(2)
O2 Ti1 O5 . 1_455 92.61(17)
O6 Ti1 O2 1_465 2_667 92.6(2)
O1 Ti1 O2 2_666 2_667 170.3(2)
O2 Ti1 O2 . 2_667 84.6(2)
O5 Ti1 O2 1_455 2_667 83.80(10)
O6 Ti1 O5 1_465 2_667 89.87(19)
O1 Ti1 O5 2_666 2_667 94.25(19)
O2 Ti1 O5 . 2_667 171.80(11)
O5 Ti1 O5 1_455 2_667 80.1(2)
O2 Ti1 O5 2_667 2_667 90.78(18)
O6 Ti1 Ti1 1_465 2_667 96.48(14)
O1 Ti1 Ti1 2_666 2_667 131.99(17)
O2 Ti1 Ti1 . 2_667 43.05(14)
O5 Ti1 Ti1 1_455 2_667 87.49(12)
O2 Ti1 Ti1 2_667 2_667 41.54(12)
O5 Ti1 Ti1 2_667 2_667 131.96(15)
O6 Ti1 Na1 1_465 . 49.66(15)
O1 Ti1 Na1 2_666 . 85.80(14)
O2 Ti1 Na1 . . 48.41(14)
O5 Ti1 Na1 1_455 . 140.62(15)
O2 Ti1 Na1 2_667 . 95.77(13)
O5 Ti1 Na1 2_667 . 139.14(15)
Ti1 Ti1 Na1 2_667 . 68.08(6)
O6 Ti1 Na1 1_465 1_455 83.11(13)
O1 Ti1 Na1 2_666 1_455 47.36(15)
O2 Ti1 Na1 . 1_455 136.21(15)
O5 Ti1 Na1 1_455 1_455 93.05(13)
O2 Ti1 Na1 2_667 1_455 139.20(15)
O5 Ti1 Na1 2_667 1_455 48.84(14)
Ti1 Ti1 Na1 2_667 1_455 179.13(8)
Na1 Ti1 Na1 . 1_455 111.10(5)
O6 Ti1 Ti1 1_465 2_567 129.31(16)
O1 Ti1 Ti1 2_666 2_567 92.12(14)
O2 Ti1 Ti1 . 2_567 133.08(15)
O5 Ti1 Ti1 1_455 2_567 40.59(12)
O2 Ti1 Ti1 2_667 2_567 86.52(12)
O5 Ti1 Ti1 2_667 2_567 39.55(13)
Ti1 Ti1 Ti1 2_667 2_567 114.41(4)
Na1 Ti1 Ti1 . 2_567 177.48(6)
Na1 Ti1 Ti1 1_455 2_567 66.40(6)
O6 Ti1 Na1 1_465 2_667 133.52(17)
O1 Ti1 Na1 2_666 2_667 130.65(16)
O2 Ti1 Na1 . 2_667 88.08(15)
O5 Ti1 Na1 1_455 2_667 42.02(14)
O2 Ti1 Na1 2_667 2_667 41.78(14)
O5 Ti1 Na1 2_667 2_667 83.96(14)
Ti1 Ti1 Na1 2_667 2_667 57.75(6)
Na1 Ti1 Na1 . 2_667 125.83(5)
Na1 Ti1 Na1 1_455 2_667 123.07(5)
Ti1 Ti1 Na1 2_567 2_667 56.67(6)
O1 Si1 O2 . . 117.9(3)
O1 Si1 O3 . . 110.4(3)
O2 Si1 O3 . . 107.2(3)
O1 Si1 O4 . . 106.8(2)
O2 Si1 O4 . . 107.8(3)
O3 Si1 O4 . . 106.0(3)
O1 Si1 Na1 . 2_766 52.05(17)
O2 Si1 Na1 . 2_766 132.83(19)
O3 Si1 Na1 . 2_766 119.5(2)
O4 Si1 Na1 . 2_766 54.82(19)
O1 Si1 Na1 . 1_545 119.3(2)
O2 Si1 Na1 . 1_545 122.5(2)
O3 Si1 Na1 . 1_545 46.78(18)
O4 Si1 Na1 . 1_545 59.36(18)
Na1 Si1 Na1 2_766 1_545 88.15(8)
O1 Si1 Na1 . . 79.7(2)
O2 Si1 Na1 . . 40.27(18)
O3 Si1 Na1 . . 137.2(2)
O4 Si1 Na1 . . 110.5(2)
Na1 Si1 Na1 2_766 . 99.84(12)
Na1 Si1 Na1 1_545 . 159.70(12)
O6 Si2 O5 . . 115.6(3)
O6 Si2 O4 . . 109.0(3)
O5 Si2 O4 . . 108.6(3)
O6 Si2 O3 . 1_655 105.0(2)
O5 Si2 O3 . 1_655 109.2(3)
O4 Si2 O3 . 1_655 109.2(3)
O6 Si2 Na1 . 1_645 53.07(17)
O5 Si2 Na1 . 1_645 130.19(19)
O4 Si2 Na1 . 1_645 121.0(2)
O3 Si2 Na1 1_655 1_645 51.94(18)
O6 Si2 Na1 . 2_766 119.3(2)
O5 Si2 Na1 . 2_766 124.6(2)
O4 Si2 Na1 . 2_766 46.73(19)
O3 Si2 Na1 1_655 2_766 62.50(19)
Na1 Si2 Na1 1_645 2_766 89.74(8)
O6 Si2 Na1 . 2_767 76.9(2)
O5 Si2 Na1 . 2_767 40.19(18)
O4 Si2 Na1 . 2_767 135.1(2)
O3 Si2 Na1 1_655 2_767 111.9(2)
Na1 Si2 Na1 1_645 2_767 98.52(12)
Na1 Si2 Na1 2_766 2_767 163.41(11)
Si1 O1 Ti1 . 2_666 146.9(3)
Si1 O1 Na1 . 2_766 96.0(2)
Ti1 O1 Na1 2_666 2_766 94.6(2)
Si1 O2 Ti1 . . 123.2(2)
Si1 O2 Ti1 . 2_667 123.9(3)
Ti1 O2 Ti1 . 2_667 95.4(2)
Si1 O2 Na1 . . 113.8(3)
Ti1 O2 Na1 . . 91.93(19)
Ti1 O2 Na1 2_667 . 102.41(19)
Si2 O3 Si1 1_455 . 139.8(4)
Si2 O3 Na1 1_455 1_545 95.7(2)
Si1 O3 Na1 . 1_545 103.5(2)
Si2 O3 Na1 1_455 2_666 87.30(19)
Si1 O3 Na1 . 2_666 115.4(2)
Na1 O3 Na1 1_545 2_666 113.8(2)
Si2 O4 Si1 . . 139.9(4)
Si2 O4 Na1 . 2_766 104.1(2)
Si1 O4 Na1 . 2_766 91.7(2)
Si2 O4 Na1 . 1_545 116.6(2)
Si1 O4 Na1 . 1_545 89.83(19)
Na1 O4 Na1 2_766 1_545 111.8(2)
Si2 O5 Ti1 . 1_655 123.6(3)
Si2 O5 Ti1 . 2_667 120.4(2)
Ti1 O5 Ti1 1_655 2_667 99.9(2)
Si2 O5 Na1 . 2_767 114.2(3)
Ti1 O5 Na1 1_655 2_767 102.8(2)
Ti1 O5 Na1 2_667 2_767 89.67(19)
Si2 O6 Ti1 . 1_645 148.5(3)
Si2 O6 Na1 . 1_645 95.5(2)
Ti1 O6 Na1 1_645 1_645 93.0(2)

loop_
_geom_bond_atom_site_label_1
_geom_bond_atom_site_label_2
_geom_bond_site_symmetry_2
_geom_bond_distance
Na1 O1 2_766 2.371(6)
Na1 O2 . 2.404(5)
Na1 O3 1_565 2.416(6)
Na1 O5 2_767 2.419(5)
Na1 O4 2_766 2.445(6)
Na1 O6 1_465 2.452(6)
Na1 O4 1_565 2.774(6)
Na1 O3 2_666 2.892(6)
Na1 Si1 2_766 2.991(5)
Na1 Si2 1_465 3.053(4)
Na1 Ti1 . 3.212(3)
Na1 Ti1 1_655 3.212(3)
Ti1 O6 1_465 1.951(5)
Ti1 O1 2_666 1.985(5)
Ti1 O2 . 2.051(5)
Ti1 O5 1_455 2.082(5)
Ti1 O2 2_667 2.111(5)
Ti1 O5 2_667 2.128(5)
Ti1 Ti1 2_667 3.079(3)
Ti1 Na1 1_455 3.212(3)
Ti1 Ti1 2_567 3.222(3)
Ti1 Na1 2_667 3.5235(19)
Si1 O1 . 1.593(5)
Si1 O2 . 1.626(5)
Si1 O3 . 1.646(4)
Si1 O4 . 1.652(4)
Si1 Na1 2_766 2.991(5)
Si1 Na1 1_545 3.224(3)
Si2 O6 . 1.598(5)
Si2 O5 . 1.623(5)
Si2 O4 . 1.636(4)
Si2 O3 1_655 1.640(4)
Si2 Na1 1_645 3.053(4)
Si2 Na1 2_766 3.257(4)
Si2 Na1 2_767 3.420(4)
O1 Ti1 2_666 1.985(5)
O1 Na1 2_766 2.371(6)
O2 Ti1 2_667 2.111(5)
O3 Si2 1_455 1.640(4)
O3 Na1 1_545 2.416(6)
O3 Na1 2_666 2.892(6)
O4 Na1 2_766 2.445(6)
O4 Na1 1_545 2.774(6)
O5 Ti1 1_655 2.082(5)
O5 Ti1 2_667 2.128(5)
O5 Na1 2_767 2.419(5)
O6 Ti1 1_645 1.951(5)
O6 Na1 1_645 2.452(6)
